data_3000013
loop_
_publ_author_name
'Habib Boughzala'

_publ_section_title
;

 Crystal structure of a (III/IV) chromium mixed valence potassium

 diarsenate: KCr~(2/3)~\\square~(1/3)~As~2~O~7~

;
_journal_name_full 'To be published in Acta Cryst. Section E'
_chemical_formula_sum 'As4 Cr1.34 K2 O14'
_chemical_name_systematic ChromiumPotassiumdiarsenate
_symmetry_space_group_name_Hall '-P 1'
_symmetry_space_group_name_H-M 'P -1'
_cell_angle_alpha 96.57(2)
_cell_angle_beta 104.45(3)
_cell_angle_gamma 103.08(4)
_cell_length_a 6.243(3)
_cell_length_b 6.349(3)
_cell_length_c 8.153(4)
_cell_measurement_temperature 293(2)
_cell_volume 299.8(3)
_diffrn_ambient_temperature 293(2)
_diffrn_radiation_probe x-ray
_diffrn_radiation_type MoK\a
_diffrn_radiation_wavelength 0.71073
_refine_ls_goodness_of_fit_ref 1.060
_refine_ls_R_factor_all 0.0286
_refine_ls_R_factor_gt 0.0229
_refine_ls_wR_factor_gt 0.0575
_refine_ls_wR_factor_ref 0.0597
_cod_database_code 3000013
_cod_hold_until_date 2013-12-24

loop_
_atom_site_label
_atom_site_fract_x
_atom_site_fract_y
_atom_site_fract_z
? ? ? ?
